data_7114605
loop_
_publ_author_name
'Bin-Miao Yang'
'Kai Xiang'
'Yong-Qiang Tu'
'Shi-Heng Zhang'
'Deng-Tao Yang'
'Shao-Hua Wang'
'Fu-Ming Zhang'

_publ_section_title
;
 Spiro-fused six-membered N-heterocyclic carbene: a new scaffold toward
 unique properties and activities
;
_journal_name_full Chem.Commun.
_journal_page_first 7163
_journal_paper_doi 10.1039/C4CC01627K
_journal_volume 50
_journal_year 2014
_chemical_formula_moiety 'C22 H25 N2, B F4'
_chemical_formula_sum 'C22 H25 B F4 N2'
_chemical_formula_weight 404.25
_chemical_name_systematic
;
 ?
;
_space_group_crystal_system monoclinic
_space_group_IT_number 14
_space_group_name_Hall '-P 2yn'
_space_group_name_H-M_alt 'P 1 21/n 1'
_symmetry_space_group_name_Hall '-P 2yn'
_symmetry_space_group_name_H-M 'P 1 21/n 1'
_atom_sites_solution_hydrogens geom
_atom_sites_solution_primary direct
_audit_creation_date 2013-10-30
_audit_creation_method
;
Olex2 1.2
(compiled 2013.09.17 svn.r2790 for OlexSys, GUI svn.r4601)
;
_cell_angle_alpha 90
_cell_angle_beta 91.156(12)
_cell_angle_gamma 90
_cell_formula_units_Z 4
_cell_length_a 9.802(13)
_cell_length_b 19.00(3)
_cell_length_c 11.112(15)
_cell_measurement_reflns_used 2209
_cell_measurement_temperature 296(2)
_cell_measurement_theta_max 25.48
_cell_measurement_theta_min 2.74
_cell_volume 2069(5)
_computing_molecular_graphics
;
O. V. Dolomanov, L. J. Bourhis, R. J. Gildea, J. A. K. Howard and H. Puschmann,
OLEX2: a complete structure solution, refinement and analysis program.
J. Appl. Cryst. (2009). 42, 339-341.
;
_computing_publication_material
;
O. V. Dolomanov, L. J. Bourhis, R. J. Gildea, J. A. K. Howard and H. Puschmann,
OLEX2: a complete structure solution, refinement and analysis program.
J. Appl. Cryst. (2009). 42, 339-341.
;
_computing_structure_refinement
;
SHELX, G.M. Sheldrick, Acta Cryst.
(2008). A64, 112-122
;
_computing_structure_solution
;
SHELX, G.M. Sheldrick, Acta Cryst.
(2008). A64, 112-122
;
_diffrn_ambient_temperature 296.15
_diffrn_measured_fraction_theta_full 0.944
_diffrn_measured_fraction_theta_max 0.956
_diffrn_measurement_device_type 'Bruker APEX-II CCD'
_diffrn_measurement_method '\f and \w scans'
_diffrn_radiation_monochromator graphite
_diffrn_radiation_type MoK\a
_diffrn_radiation_wavelength 0.71073
_diffrn_reflns_av_R_equivalents 0.1405
_diffrn_reflns_av_unetI/netI 0.2318
_diffrn_reflns_Laue_measured_fraction_full 0.944
_diffrn_reflns_Laue_measured_fraction_max 0.956
_diffrn_reflns_limit_h_max 11
_diffrn_reflns_limit_h_min -11
_diffrn_reflns_limit_k_max 22
_diffrn_reflns_limit_k_min -14
_diffrn_reflns_limit_l_max 12
_diffrn_reflns_limit_l_min -10
_diffrn_reflns_number 9069
_diffrn_reflns_point_group_measured_fraction_full 0.944
_diffrn_reflns_point_group_measured_fraction_max 0.956
_diffrn_reflns_theta_full 25.242
_diffrn_reflns_theta_max 25.095
_diffrn_reflns_theta_min 2.123
_diffrn_standards_number 0
_exptl_absorpt_coefficient_mu 0.101
_exptl_absorpt_correction_type multi-scan
_exptl_crystal_density_diffrn 1.298
_exptl_crystal_F_000 848
_exptl_crystal_size_max 0.26
_exptl_crystal_size_mid 0.23
_exptl_crystal_size_min 0.18
_exptl_transmission_factor_max 0.982
_exptl_transmission_factor_min 0.974
_refine_diff_density_max 0.181
_refine_diff_density_min -0.176
_refine_diff_density_rms 0.040
_refine_ls_extinction_method none
_refine_ls_goodness_of_fit_ref 1.162
_refine_ls_hydrogen_treatment constr
_refine_ls_matrix_type full
_refine_ls_number_parameters 290
_refine_ls_number_reflns 3527
_refine_ls_number_restraints 0
_refine_ls_restrained_S_all 1.162
_refine_ls_R_factor_all 0.2913
_refine_ls_R_factor_gt 0.1613
_refine_ls_shift/su_max 0.000
_refine_ls_shift/su_mean 0.000
_refine_ls_structure_factor_coef Fsqd
_refine_ls_weighting_details
;
 w=1/[\s^2^(Fo^2^)+3.9347P]
 where P=(Fo^2^+2Fc^2^)/3
;
_refine_ls_weighting_scheme calc
_refine_ls_wR_factor_gt 0.1680
_refine_ls_wR_factor_ref 0.1933
_reflns_Friedel_coverage 0.000
_reflns_number_gt 1351
_reflns_number_total 3527
_reflns_threshold_expression 'I > 2\s(I)'
_cod_data_source_file c4cc01627k2.cif
_cod_data_source_block p21n
_cod_database_code 7114605
_shelxl_version_number 2013-2
_shelx_space_group_comment
;
The symmetry employed for this shelxl refinement is uniquely defined
by the following loop, which should always be used as a source of
symmetry information in preference to the above space-group names.
They are only intended as comments.
;
_shelx_estimated_absorpt_t_max 0.982
_shelx_estimated_absorpt_t_min 0.974
_olex2_refinement_description
;
1. Fixed Uiso
 At 1.2 times of:
  All C(H) groups, All C(H,H) groups
2. Others
 Sof(F1B)=Sof(F2B)=Sof(F3B)=1-FVAR(1)
 Sof(F1A)=Sof(F3A)=Sof(F2A)=FVAR(1)
3.a Ternary CH refined with riding coordinates:
 C4(H4), C2(H2)
3.b Secondary CH2 refined with riding coordinates:
 C16(H16A,H16B), C15(H15A,H15B), C14(H14A,H14B), C13(H13A,H13B), C12(H12A,
 H12B), C11(H11A,H11B)
3.c Aromatic/amide H refined with riding coordinates:
 C22(H22), C21(H21), C20(H20), C19(H19), C18(H18), C1(H1), C10(H10), C9(H9),
 C8(H8), C7(H7), C6(H6)
;

loop_
_space_group_symop_operation_xyz
'x, y, z'
'-x+1/2, y+1/2, -z+1/2'
'-x, -y, -z'
'x-1/2, -y-1/2, z-1/2'

loop_
_atom_site_label
_atom_site_type_symbol
_atom_site_fract_x
_atom_site_fract_y
_atom_site_fract_z
_atom_site_U_iso_or_equiv
_atom_site_adp_type
_atom_site_occupancy
_atom_site_site_symmetry_order
_atom_site_calc_flag
_atom_site_refinement_flags_posn
_atom_site_refinement_flags_adp
_atom_site_refinement_flags_occupancy
_atom_site_disorder_assembly
_atom_site_disorder_group
C22 C 0.6744(7) 0.3560(4) 0.8707(8) 0.056(2) Uani 1 1 d . . . A 1
H22 H 0.6982 0.3158 0.9138 0.067 Uiso 1 1 calc R U . A 1
C21 C 0.6658(8) 0.4204(5) 0.9291(8) 0.069(3) Uani 1 1 d . . . A 1
H21 H 0.6831 0.4232 1.0116 0.082 Uiso 1 1 calc R U . A 1
C20 C 0.6319(8) 0.4798(5) 0.8654(11) 0.075(3) Uani 1 1 d . . . A 1
H20 H 0.6236 0.5225 0.9054 0.090 Uiso 1 1 calc R U . A 1
C19 C 0.6100(8) 0.4768(5) 0.7424(10) 0.077(3) Uani 1 1 d . . . A 1
H19 H 0.5912 0.5177 0.6993 0.092 Uiso 1 1 calc R U . A 1
C18 C 0.6160(7) 0.4122(4) 0.6829(8) 0.058(2) Uani 1 1 d . . . A 1
H18 H 0.5993 0.4094 0.6004 0.070 Uiso 1 1 calc R U . A 1
C17 C 0.6476(7) 0.3519(4) 0.7491(8) 0.044(2) Uani 1 1 d . . . A 1
C4 C 0.7223(7) 0.2720(4) 0.5764(7) 0.049(2) Uani 1 1 d . . . B 1
H4 H 0.6699 0.2899 0.5069 0.059 Uiso 1 1 calc R U . B 1
C16 C 0.8645(7) 0.3059(4) 0.5829(7) 0.062(2) Uani 1 1 d . . . B 1
H16A H 0.8999 0.3128 0.5029 0.074 Uiso 1 1 calc R U . B 1
H16B H 0.8614 0.3510 0.6237 0.074 Uiso 1 1 calc R U . B 1
C15 C 0.9516(8) 0.2543(4) 0.6534(8) 0.083(3) Uani 1 1 d . . . B 1
H15A H 0.9598 0.2689 0.7369 0.100 Uiso 1 1 calc R U . B 1
H15B H 1.0423 0.2520 0.6203 0.100 Uiso 1 1 calc R U . B 1
C14 C 0.8830(7) 0.1832(4) 0.6446(7) 0.063(2) Uani 1 1 d . . . B 1
H14A H 0.8564 0.1671 0.7237 0.075 Uiso 1 1 calc R U . B 1
H14B H 0.9444 0.1487 0.6108 0.075 Uiso 1 1 calc R U . B 1
C3 C 0.7545(7) 0.1930(4) 0.5609(7) 0.046(2) Uani 1 1 d . . . B 1
C13 C 0.7801(8) 0.1756(4) 0.4275(7) 0.068(3) Uani 1 1 d . . . B 1
H13A H 0.7724 0.2179 0.3788 0.081 Uiso 1 1 calc R U . B 1
H13B H 0.8710 0.1564 0.4187 0.081 Uiso 1 1 calc R U . B 1
C12 C 0.6723(9) 0.1215(5) 0.3871(7) 0.085(3) Uani 1 1 d . . . B 1
H12A H 0.6403 0.1311 0.3055 0.102 Uiso 1 1 calc R U . B 1
H12B H 0.7092 0.0742 0.3905 0.102 Uiso 1 1 calc R U . B 1
C11 C 0.5582(8) 0.1302(5) 0.4754(7) 0.073(3) Uani 1 1 d . . . B 1
H11A H 0.5030 0.0880 0.4800 0.088 Uiso 1 1 calc R U . B 1
H11B H 0.5001 0.1698 0.4539 0.088 Uiso 1 1 calc R U . B 1
C2 C 0.6364(7) 0.1436(4) 0.5932(7) 0.046(2) Uani 1 1 d . . . B 1
H2 H 0.6762 0.0988 0.6198 0.055 Uiso 1 1 calc R U . B 1
C1 C 0.5664(6) 0.2355(4) 0.7309(6) 0.042(2) Uani 1 1 d . . . C 1
H1 H 0.5129 0.2483 0.7955 0.051 Uiso 1 1 calc R U . C 1
C5 C 0.4511(7) 0.1256(4) 0.7434(6) 0.0405(19) Uani 1 1 d . . . D 1
C10 C 0.3167(7) 0.1448(4) 0.7403(6) 0.051(2) Uani 1 1 d . . . D 1
H10 H 0.2902 0.1865 0.7029 0.061 Uiso 1 1 calc R U . D 1
C9 C 0.2197(8) 0.1021(5) 0.7930(7) 0.066(3) Uani 1 1 d . . . D 1
H9 H 0.1284 0.1155 0.7915 0.080 Uiso 1 1 calc R U . D 1
C8 C 0.2587(9) 0.0399(5) 0.8476(8) 0.072(3) Uani 1 1 d . . . D 1
H8 H 0.1937 0.0114 0.8833 0.086 Uiso 1 1 calc R U . D 1
C7 C 0.3927(9) 0.0200(4) 0.8493(7) 0.071(3) Uani 1 1 d . . . D 1
H7 H 0.4182 -0.0225 0.8848 0.085 Uiso 1 1 calc R U . D 1
C6 C 0.4918(8) 0.0629(4) 0.7985(7) 0.059(2) Uani 1 1 d . . . D 1
H6 H 0.5832 0.0498 0.8012 0.071 Uiso 1 1 calc R U . D 1
F1A F 0.879(3) 0.1086(13) 0.9650(19) 0.112(11) Uani 0.50(3) 1 d . . P E 1
F4 F 0.6991(6) 0.1805(4) 0.9479(6) 0.144(3) Uani 1 1 d . . . . .
F3A F 0.802(3) 0.155(2) 1.127(2) 0.144(16) Uani 0.50(3) 1 d . . P E 1
F2A F 0.875(3) 0.2218(11) 0.988(4) 0.177(15) Uani 0.50(3) 1 d . . P E 1
N2 N 0.6476(5) 0.2838(3) 0.6889(5) 0.0424(16) Uani 1 1 d . . . . .
N1 N 0.5525(5) 0.1704(3) 0.6910(5) 0.0416(16) Uani 1 1 d . . . . .
B2 B 0.8164(10) 0.1627(7) 1.0065(14) 0.061(3) Uani 1 1 d . . . . .
F1B F 0.793(5) 0.0998(15) 1.009(4) 0.26(2) Uani 0.50(3) 1 d . . P E 2
F2B F 0.9317(17) 0.178(3) 0.9514(18) 0.187(19) Uani 0.50(3) 1 d . . P E 2
F3B F 0.834(3) 0.190(2) 1.110(3) 0.17(2) Uani 0.50(3) 1 d . . P E 2

loop_
_atom_site_aniso_label
_atom_site_aniso_U_11
_atom_site_aniso_U_22
_atom_site_aniso_U_33
_atom_site_aniso_U_23
_atom_site_aniso_U_13
_atom_site_aniso_U_12
C22 0.059(5) 0.046(6) 0.063(7) 0.000(5) 0.004(5) -0.006(4)
C21 0.079(7) 0.059(6) 0.068(7) -0.018(6) 0.002(5) -0.014(5)
C20 0.054(6) 0.049(6) 0.122(10) -0.017(7) 0.009(6) -0.008(5)
C19 0.069(6) 0.043(6) 0.119(10) 0.002(7) -0.013(7) -0.001(5)
C18 0.051(5) 0.056(6) 0.068(7) 0.006(6) -0.008(4) -0.002(4)
C17 0.034(4) 0.037(5) 0.061(7) 0.003(5) 0.007(4) -0.008(4)
C4 0.043(5) 0.056(5) 0.049(6) 0.010(4) 0.018(4) 0.002(4)
C16 0.057(5) 0.061(6) 0.070(7) 0.002(5) 0.033(5) -0.009(5)
C15 0.059(6) 0.077(7) 0.114(8) 0.013(6) -0.011(6) -0.018(5)
C14 0.048(5) 0.063(6) 0.077(7) 0.002(5) 0.012(5) 0.006(4)
C3 0.039(4) 0.054(5) 0.045(6) 0.000(4) 0.011(4) 0.008(4)
C13 0.076(6) 0.077(6) 0.052(7) -0.008(5) 0.027(5) -0.007(5)
C12 0.092(7) 0.103(8) 0.060(7) -0.017(6) 0.012(6) -0.005(6)
C11 0.059(6) 0.090(7) 0.070(7) -0.027(6) 0.004(5) -0.011(5)
C2 0.040(4) 0.044(5) 0.053(6) -0.004(4) 0.013(4) 0.002(4)
C1 0.033(4) 0.047(5) 0.047(6) 0.002(5) 0.008(4) 0.000(4)
C5 0.033(4) 0.047(5) 0.042(5) -0.009(4) 0.007(4) -0.003(4)
C10 0.046(5) 0.060(5) 0.048(6) -0.001(5) 0.009(4) -0.011(4)
C9 0.038(5) 0.098(8) 0.063(7) 0.000(6) 0.006(4) -0.012(5)
C8 0.069(7) 0.083(7) 0.064(7) 0.005(6) 0.005(5) -0.035(6)
C7 0.076(7) 0.055(6) 0.082(8) 0.011(5) 0.003(6) -0.010(5)
C6 0.047(5) 0.054(5) 0.076(7) -0.002(5) 0.006(5) -0.006(4)
F1A 0.16(2) 0.085(16) 0.094(15) -0.047(13) -0.004(13) 0.079(16)
F4 0.102(5) 0.179(7) 0.149(6) -0.012(5) -0.049(4) 0.025(5)
F3A 0.15(2) 0.24(4) 0.045(17) 0.05(2) 0.057(15) 0.07(2)
F2A 0.15(2) 0.079(13) 0.30(4) 0.071(16) -0.03(2) -0.053(12)
N2 0.035(3) 0.040(4) 0.052(5) 0.003(4) 0.009(3) -0.004(3)
N1 0.036(4) 0.038(4) 0.052(5) -0.001(3) 0.011(3) -0.003(3)
B2 0.035(6) 0.070(9) 0.077(11) 0.005(8) -0.020(7) -0.027(6)
F1B 0.37(5) 0.106(18) 0.29(5) 0.07(2) -0.10(3) -0.11(2)
F2B 0.055(10) 0.43(6) 0.074(13) 0.07(2) 0.004(8) -0.044(18)
F3B 0.111(17) 0.25(4) 0.14(3) -0.11(3) -0.07(2) -0.003(18)

loop_
_atom_type_symbol
_atom_type_description
_atom_type_scat_dispersion_real
_atom_type_scat_dispersion_imag
_atom_type_scat_source
C C 0.0033 0.0016 'International Tables Vol C Tables 4.2.6.8 and 6.1.1.4'
H H 0.0000 0.0000 'International Tables Vol C Tables 4.2.6.8 and 6.1.1.4'
N N 0.0061 0.0033 'International Tables Vol C Tables 4.2.6.8 and 6.1.1.4'
B B 0.0013 0.0007 'International Tables Vol C Tables 4.2.6.8 and 6.1.1.4'
F F 0.0171 0.0103 'International Tables Vol C Tables 4.2.6.8 and 6.1.1.4'

loop_
_geom_angle_atom_site_label_1
_geom_angle_atom_site_label_2
_geom_angle_atom_site_label_3
_geom_angle
C21 C22 H22 120.0
C17 C22 H22 120.0
C17 C22 C21 119.9(8)
C22 C21 H21 120.0
C20 C21 C22 120.0(9)
C20 C21 H21 120.0
C21 C20 H20 119.7
C21 C20 C19 120.6(9)
C19 C20 H20 119.7
C20 C19 H19 120.1
C20 C19 C18 119.9(9)
C18 C19 H19 120.1
C19 C18 H18 120.5
C17 C18 C19 119.0(8)
C17 C18 H18 120.5
C22 C17 C18 120.6(8)
C22 C17 N2 120.1(7)
C18 C17 N2 119.3(8)
C16 C4 H4 110.7
C16 C4 C3 103.1(6)
C3 C4 H4 110.7
N2 C4 H4 110.7
N2 C4 C16 111.2(6)
N2 C4 C3 110.3(6)
C4 C16 H16A 110.8
C4 C16 H16B 110.8
H16A C16 H16B 108.9
C15 C16 C4 104.8(6)
C15 C16 H16A 110.8
C15 C16 H16B 110.8
C16 C15 H15A 110.2
C16 C15 H15B 110.2
C16 C15 C14 107.5(6)
H15A C15 H15B 108.5
C14 C15 H15A 110.2
C14 C15 H15B 110.2
C15 C14 H14A 110.4
C15 C14 H14B 110.4
C15 C14 C3 106.5(6)
H14A C14 H14B 108.6
C3 C14 H14A 110.4
C3 C14 H14B 110.4
C4 C3 C14 102.4(6)
C13 C3 C4 110.7(6)
C13 C3 C14 113.7(6)
C2 C3 C4 114.3(6)
C2 C3 C14 112.9(6)
C2 C3 C13 103.4(6)
C3 C13 H13A 110.2
C3 C13 H13B 110.2
H13A C13 H13B 108.5
C12 C13 C3 107.5(6)
C12 C13 H13A 110.2
C12 C13 H13B 110.2
C13 C12 H12A 110.8
C13 C12 H12B 110.8
H12A C12 H12B 108.9
C11 C12 C13 104.5(7)
C11 C12 H12A 110.8
C11 C12 H12B 110.8
C12 C11 H11A 111.3
C12 C11 H11B 111.3
C12 C11 C2 102.1(6)
H11A C11 H11B 109.2
C2 C11 H11A 111.3
C2 C11 H11B 111.3
C3 C2 H2 107.7
C11 C2 C3 105.6(6)
C11 C2 H2 107.7
N1 C2 C3 113.4(6)
N1 C2 C11 114.5(6)
N1 C2 H2 107.7
N2 C1 H1 116.7
N2 C1 N1 126.7(7)
N1 C1 H1 116.7
C10 C5 C6 120.3(7)
C10 C5 N1 120.3(7)
C6 C5 N1 119.3(6)
C5 C10 H10 119.9
C5 C10 C9 120.2(8)
C9 C10 H10 119.9
C10 C9 H9 120.0
C8 C9 C10 120.0(8)
C8 C9 H9 120.0
C9 C8 H8 120.0
C7 C8 C9 120.0(8)
C7 C8 H8 120.0
C8 C7 H7 119.7
C8 C7 C6 120.7(8)
C6 C7 H7 119.7
C5 C6 H6 120.6
C7 C6 C5 118.8(7)
C7 C6 H6 120.6
C17 N2 C4 121.8(6)
C1 N2 C17 117.0(6)
C1 N2 C4 120.8(6)
C1 N1 C2 121.2(6)
C1 N1 C5 119.1(6)
C5 N1 C2 119.7(6)
F1A B2 F4 115.9(15)
F1A B2 F3A 109(2)
F4 B2 F3A 113.4(16)
F2A B2 F1A 114.8(19)
F2A B2 F4 94.9(15)
F2A B2 F3A 108(2)
F1B B2 F4 96(2)
F1B B2 F2B 113(2)
F1B B2 F3B 113(3)
F2B B2 F4 116.4(15)
F3B B2 F4 115.7(18)
F3B B2 F2B 103.1(18)

loop_
_geom_bond_atom_site_label_1
_geom_bond_atom_site_label_2
_geom_bond_distance
C22 H22 0.9300
C22 C21 1.388(10)
C22 C17 1.373(9)
C21 H21 0.9300
C21 C20 1.370(11)
C20 H20 0.9300
C20 C19 1.380(11)
C19 H19 0.9300
C19 C18 1.396(10)
C18 H18 0.9300
C18 C17 1.393(9)
C17 N2 1.457(8)
C4 H4 0.9800
C4 C16 1.536(9)
C4 C3 1.544(9)
C4 N2 1.478(8)
C16 H16A 0.9700
C16 H16B 0.9700
C16 C15 1.509(9)
C15 H15A 0.9700
C15 H15B 0.9700
C15 C14 1.513(9)
C14 H14A 0.9700
C14 H14B 0.9700
C14 C3 1.562(9)
C3 C13 1.544(9)
C3 C2 1.538(9)
C13 H13A 0.9700
C13 H13B 0.9700
C13 C12 1.535(9)
C12 H12A 0.9700
C12 H12B 0.9700
C12 C11 1.512(9)
C11 H11A 0.9700
C11 H11B 0.9700
C11 C2 1.525(9)
C2 H2 0.9800
C2 N1 1.467(8)
C1 H1 0.9300
C1 N2 1.307(8)
C1 N1 1.320(8)
C5 C10 1.367(9)
C5 C6 1.394(9)
C5 N1 1.440(8)
C10 H10 0.9300
C10 C9 1.387(9)
C9 H9 0.9300
C9 C8 1.380(10)
C8 H8 0.9300
C8 C7 1.367(10)
C7 H7 0.9300
C7 C6 1.395(10)
C6 H6 0.9300
F1A B2 1.289(18)
F4 B2 1.353(11)
F3A B2 1.36(3)
F2A B2 1.28(2)
B2 F1B 1.22(2)
B2 F2B 1.329(19)
B2 F3B 1.26(3)

loop_
_geom_torsion_atom_site_label_1
_geom_torsion_atom_site_label_2
_geom_torsion_atom_site_label_3
_geom_torsion_atom_site_label_4
_geom_torsion
C22 C21 C20 C19 -1.9(13)
C22 C17 N2 C4 -131.6(7)
C22 C17 N2 C1 55.8(9)
C21 C22 C17 C18 2.0(11)
C21 C22 C17 N2 -175.9(6)
C21 C20 C19 C18 3.0(13)
C20 C19 C18 C17 -1.6(12)
C19 C18 C17 C22 -0.9(11)
C19 C18 C17 N2 177.0(6)
C18 C17 N2 C4 50.5(9)
C18 C17 N2 C1 -122.1(7)
C17 C22 C21 C20 -0.6(12)
C4 C16 C15 C14 21.7(9)
C4 C3 C13 C12 -119.3(7)
C4 C3 C2 C11 93.1(7)
C4 C3 C2 N1 -33.0(9)
C16 C4 C3 C14 38.4(7)
C16 C4 C3 C13 -83.1(7)
C16 C4 C3 C2 160.7(6)
C16 C4 N2 C17 43.3(9)
C16 C4 N2 C1 -144.4(6)
C16 C15 C14 C3 2.6(9)
C15 C14 C3 C4 -25.5(8)
C15 C14 C3 C13 93.9(8)
C15 C14 C3 C2 -148.8(7)
C14 C3 C13 C12 126.1(7)
C14 C3 C2 C11 -150.5(6)
C14 C3 C2 N1 83.4(7)
C3 C4 C16 C15 -37.6(8)
C3 C4 N2 C17 157.0(6)
C3 C4 N2 C1 -30.7(9)
C3 C13 C12 C11 21.6(9)
C3 C2 N1 C1 10.4(9)
C3 C2 N1 C5 -170.8(6)
C13 C3 C2 C11 -27.2(7)
C13 C3 C2 N1 -153.3(6)
C13 C12 C11 C2 -37.9(9)
C12 C11 C2 C3 40.9(8)
C12 C11 C2 N1 166.4(6)
C11 C2 N1 C1 -110.8(8)
C11 C2 N1 C5 68.0(8)
C2 C3 C13 C12 3.4(8)
C5 C10 C9 C8 -0.6(12)
C10 C5 C6 C7 0.5(11)
C10 C5 N1 C2 -120.3(7)
C10 C5 N1 C1 58.5(9)
C10 C9 C8 C7 -0.3(13)
C9 C8 C7 C6 1.4(13)
C8 C7 C6 C5 -1.4(12)
C6 C5 C10 C9 0.5(11)
C6 C5 N1 C2 60.5(9)
C6 C5 N1 C1 -120.7(7)
N2 C4 C16 C15 80.5(8)
N2 C4 C3 C14 -80.4(7)
N2 C4 C3 C13 158.1(6)
N2 C4 C3 C2 41.9(8)
N2 C1 N1 C2 2.8(11)
N2 C1 N1 C5 -176.0(6)
N1 C1 N2 C17 -178.8(7)
N1 C1 N2 C4 8.6(11)
N1 C5 C10 C9 -178.7(6)
N1 C5 C6 C7 179.7(7)
